data_1535805
loop_
_publ_author_name
'Tyagi, A.K.'
'Koehler, J.'

_publ_section_title
;
 Preparation and structural elucidation of the new anion-excess fluorite
 variant Ba4 Er3 F17
;
_journal_name_full 'Solid State Sciences'
_journal_page_first 689
_journal_page_last 695
_journal_volume 3
_journal_year 2001
_chemical_formula_sum 'Ba4 Er3 F17'
_space_group_IT_number 148
_symmetry_space_group_name_Hall '-R 3'
_symmetry_space_group_name_H-M 'R -3 :H'
_cell_angle_alpha 90
_cell_angle_beta 90
_cell_angle_gamma 120
_cell_formula_units_Z 6
_cell_length_a 11.059
_cell_length_b 11.059
_cell_length_c 20.346
_cell_volume 2154.971
_citation_journal_id_ASTM SSSCFJ
_cod_data_source_file Tyagi_SSSCFJ_2001_139.cif
_cod_data_source_block Ba4Er3F17
_cod_database_code 1535805

loop_
_symmetry_equiv_pos_as_xyz
x,y,z
-y,x-y,z
-x+y,-x,z
-x,-y,-z
y,-x+y,-z
x-y,x,-z
x+2/3,y+1/3,z+1/3
-y+2/3,x-y+1/3,z+1/3
-x+y+2/3,-x+1/3,z+1/3
-x+2/3,-y+1/3,-z+1/3
y+2/3,-x+y+1/3,-z+1/3
x-y+2/3,x+1/3,-z+1/3
x+1/3,y+2/3,z+2/3
-y+1/3,x-y+2/3,z+2/3
-x+y+1/3,-x+2/3,z+2/3
-x+1/3,-y+2/3,-z+2/3
y+1/3,-x+y+2/3,-z+2/3
x-y+1/3,x+2/3,-z+2/3

loop_
_atom_site_label
_atom_site_type_symbol
_atom_site_fract_x
_atom_site_fract_y
_atom_site_fract_z
_atom_site_occupancy
_atom_site_U_iso_or_equiv
F4 F-1 0.2077 0.5043 0.05113 1 0.0
F2 F-1 0.4305 0.3006 0.11645 1 0.0
F8 F-1 0.06 0.996 0.4971 0.1667 0.0
F1 F-1 0.0419 0.7777 0.04363 1 0.0
Ba2 Ba+2 0.22847 0.02963 0.08505 1 0.0
F5 F-1 0.2404 0.3685 0.16852 1 0.0
F6 F-1 0 0 0.13924 1 0.0
F3 F-1 0.4754 0.0772 0.03583 1 0.0
Ba1 Ba+2 0 0 0.2666 1 0.0
Er1 Er+3 0.08653 0.61306 0.08206 1 0.0
F7 F-1 0 0 0 1 0.0
